data_7227812
loop_
_publ_author_name
'Lu, Yang'
'Wang, Zhongxia'
'Chen, Hai-Peng'
'Ge, Jia-Zhen'

_publ_section_title
;
 High temperature structural phase transition and dielectric relaxation in
 an organic--inorganic hybrid compound: (4-methylpiperidinium)CdCl3
;
_journal_issue 14
_journal_name_full CrystEngComm
_journal_page_first 1896
_journal_paper_doi 10.1039/C7CE00053G
_journal_volume 19
_journal_year 2017
_chemical_formula_moiety 'C6 H14 Cd Cl3 N'
_chemical_formula_sum 'C6 H14 Cd Cl3 N'
_chemical_formula_weight 318.94
_space_group_crystal_system orthorhombic
_space_group_IT_number 33
_space_group_name_Hall 'P 2c -2n'
_space_group_name_H-M_alt 'P n a 21'
_symmetry_space_group_name_Hall 'P 2c -2n'
_symmetry_space_group_name_H-M 'P n a 21'
_atom_sites_solution_hydrogens geom
_audit_creation_method SHELXL-2014/7
_audit_update_record
;
2017-03-01 deposited with the CCDC.
2017-03-07 downloaded from the CCDC.
;
_cell_angle_alpha 90
_cell_angle_beta 90
_cell_angle_gamma 90
_cell_formula_units_Z 4
_cell_length_a 6.7868(14)
_cell_length_b 20.823(4)
_cell_length_c 7.4953(15)
_cell_measurement_reflns_used 1020
_cell_measurement_temperature 293(2)
_cell_measurement_theta_max 27.482
_cell_measurement_theta_min 3.157
_cell_volume 1059.2(4)
_computing_cell_refinement 'CrystalClear (Rigaku Inc., 2008)'
_computing_data_collection 'CrystalClear (Rigaku Inc., 2008)'
_computing_data_reduction 'CrystalClear (Rigaku Inc., 2008)'
_computing_molecular_graphics 'DIAMOND (Brandenburg & Putz, 2005)'
_computing_structure_refinement 'SHELXL-2014/7 (Sheldrick, 2014)'
_diffrn_ambient_temperature 293(2)
_diffrn_measured_fraction_theta_full 0.998
_diffrn_measured_fraction_theta_max 0.997
_diffrn_measurement_device_type 'Rigaku SCXmini diffractometer'
_diffrn_measurement_method '\w scans'
_diffrn_radiation_type MoK\a
_diffrn_radiation_wavelength 0.71073
_diffrn_reflns_av_R_equivalents 0.0646
_diffrn_reflns_av_unetI/netI 0.0807
_diffrn_reflns_Laue_measured_fraction_full 0.998
_diffrn_reflns_Laue_measured_fraction_max 0.997
_diffrn_reflns_limit_h_max 8
_diffrn_reflns_limit_h_min -8
_diffrn_reflns_limit_k_max 27
_diffrn_reflns_limit_k_min -27
_diffrn_reflns_limit_l_max 9
_diffrn_reflns_limit_l_min -9
_diffrn_reflns_number 6848
_diffrn_reflns_point_group_measured_fraction_full 0.998
_diffrn_reflns_point_group_measured_fraction_max 0.998
_diffrn_reflns_theta_full 25.242
_diffrn_reflns_theta_max 27.482
_diffrn_reflns_theta_min 3.157
_exptl_absorpt_coefficient_mu 2.761
_exptl_absorpt_correction_T_max 0.581
_exptl_absorpt_correction_T_min 0.576
_exptl_absorpt_correction_type multi-scan
_exptl_crystal_colour Colorless
_exptl_crystal_density_diffrn 2.000
_exptl_crystal_description Prism
_exptl_crystal_F_000 624
_exptl_crystal_size_max 0.200
_exptl_crystal_size_mid 0.200
_exptl_crystal_size_min 0.200
_refine_diff_density_max 2.209
_refine_diff_density_min -1.966
_refine_diff_density_rms 0.167
_refine_ls_abs_structure_details
;
 Refined as an inversion twin.
;
_refine_ls_abs_structure_Flack 1.06(10)
_refine_ls_extinction_coef 0.093(3)
_refine_ls_extinction_expression Fc^*^=kFc[1+0.001xFc^2^\l^3^/sin(2\q)]^-1/4^
_refine_ls_extinction_method 'SHELXL-2014/7 (Sheldrick 2014'
_refine_ls_goodness_of_fit_ref 1.056
_refine_ls_hydrogen_treatment constr
_refine_ls_matrix_type full
_refine_ls_number_parameters 103
_refine_ls_number_reflns 2407
_refine_ls_number_restraints 1
_refine_ls_restrained_S_all 1.056
_refine_ls_R_factor_all 0.0536
_refine_ls_R_factor_gt 0.0476
_refine_ls_shift/su_max 0.001
_refine_ls_shift/su_mean 0.000
_refine_ls_structure_factor_coef Fsqd
_refine_ls_weighting_details 'w=1/[\s^2^(Fo^2^)+(0.0271P)^2^] where P=(Fo^2^+2Fc^2^)/3'
_refine_ls_weighting_scheme calc
_refine_ls_wR_factor_gt 0.0909
_refine_ls_wR_factor_ref 0.0932
_reflns_Friedel_coverage 0.859
_reflns_Friedel_fraction_full 0.999
_reflns_Friedel_fraction_max 0.998
_reflns_number_gt 2167
_reflns_number_total 2428
_reflns_threshold_expression 'I > 2\s(I)'
_cod_data_source_file c7ce00053g2.cif
_cod_data_source_block Y
_cod_depositor_comments 'Adding full bibliography for 7227812--7227813.cif.'
_cod_original_cell_volume 1059.3(4)
_cod_database_code 7227812
_shelx_shelxl_version_number 2014/7
_shelx_space_group_comment
;
The symmetry employed for this shelxl refinement is uniquely defined
by the following loop, which should always be used as a source of
symmetry information in preference to the above space-group names.
They are only intended as comments.
;
_shelx_estimated_absorpt_t_min 0.608
_shelx_estimated_absorpt_t_max 0.608

loop_
_space_group_symop_operation_xyz
'x, y, z'
'-x, -y, z+1/2'
'x+1/2, -y+1/2, z'
'-x+1/2, y+1/2, z+1/2'

loop_
_atom_site_label
_atom_site_type_symbol
_atom_site_fract_x
_atom_site_fract_y
_atom_site_fract_z
_atom_site_U_iso_or_equiv
_atom_site_adp_type
_atom_site_occupancy
_atom_site_site_symmetry_order
_atom_site_calc_flag
_atom_site_refinement_flags_posn
_atom_site_refinement_flags_adp
C1 C 0.1831(11) 0.6423(4) 0.6610(17) 0.048(3) Uani 1 1 d . .
H1A H 0.1779 0.6434 0.5317 0.058 Uiso 1 1 calc R U
H1B H 0.0997 0.6765 0.7061 0.058 Uiso 1 1 calc R U
C2 C 0.1083(12) 0.5793(4) 0.7257(13) 0.041(3) Uani 1 1 d . .
H2A H -0.0228 0.5723 0.6778 0.049 Uiso 1 1 calc R U
H2B H 0.0975 0.5807 0.8547 0.049 Uiso 1 1 calc R U
C3 C 0.2394(10) 0.5225(4) 0.6732(16) 0.0347(19) Uani 1 1 d . .
H3 H 0.2426 0.5203 0.5426 0.042 Uiso 1 1 calc R U
C4 C 0.4442(12) 0.5362(4) 0.7367(13) 0.044(3) Uani 1 1 d . .
H4A H 0.4449 0.5372 0.8661 0.053 Uiso 1 1 calc R U
H4B H 0.5304 0.5016 0.6989 0.053 Uiso 1 1 calc R U
C5 C 0.5219(11) 0.5981(4) 0.6675(18) 0.045(2) Uani 1 1 d . .
H5A H 0.5330 0.5960 0.5387 0.054 Uiso 1 1 calc R U
H5B H 0.6520 0.6059 0.7164 0.054 Uiso 1 1 calc R U
C6 C 0.1590(15) 0.4584(5) 0.7428(19) 0.080(4) Uani 1 1 d . .
H6A H 0.2352 0.4237 0.6938 0.120 Uiso 1 1 calc R U
H6B H 0.0238 0.4537 0.7074 0.120 Uiso 1 1 calc R U
H6C H 0.1679 0.4575 0.8706 0.120 Uiso 1 1 calc R U
Cd1 Cd 1.05357(7) 0.74576(2) 0.1864(3) 0.0273(2) Uani 1 1 d . .
Cl1 Cl 1.3117(2) 0.64888(9) 0.1674(3) 0.0310(5) Uani 1 1 d . .
Cl2 Cl 0.7982(4) 0.70447(16) -0.0474(3) 0.0331(7) Uani 1 1 d . .
Cl3 Cl 0.7969(4) 0.71107(16) 0.4283(2) 0.0301(7) Uani 1 1 d . .
N1 N 0.3842(10) 0.6526(3) 0.7197(11) 0.045(2) Uani 1 1 d . .
H1C H 0.3854 0.6570 0.8379 0.054 Uiso 1 1 calc R U
H1D H 0.4288 0.6891 0.6726 0.054 Uiso 1 1 calc R U

loop_
_atom_site_aniso_label
_atom_site_aniso_U_11
_atom_site_aniso_U_22
_atom_site_aniso_U_33
_atom_site_aniso_U_23
_atom_site_aniso_U_13
_atom_site_aniso_U_12
C1 0.058(5) 0.045(5) 0.041(6) 0.000(6) 0.004(5) 0.019(5)
C2 0.030(4) 0.052(6) 0.041(7) -0.007(5) 0.007(4) -0.003(4)
C3 0.037(4) 0.035(4) 0.032(5) -0.002(6) -0.006(5) -0.005(3)
C4 0.047(6) 0.036(5) 0.048(7) -0.006(4) -0.013(4) 0.018(5)
C5 0.028(4) 0.054(5) 0.053(6) 0.001(7) 0.003(6) 0.000(4)
C6 0.107(10) 0.046(7) 0.086(11) 0.000(7) 0.007(8) -0.025(7)
Cd1 0.0169(3) 0.0408(4) 0.0241(3) 0.0004(5) -0.0081(4) -0.00092(19)
Cl1 0.0301(9) 0.0301(10) 0.0329(12) -0.0016(12) -0.0017(10) 0.0000(7)
Cl2 0.0268(19) 0.0453(18) 0.0273(14) -0.0117(13) -0.0059(11) -0.0013(15)
Cl3 0.0239(18) 0.0399(16) 0.0266(14) 0.0085(13) -0.0074(10) 0.0011(14)
N1 0.063(4) 0.031(4) 0.043(6) -0.004(4) 0.006(4) -0.006(4)

loop_
_atom_type_symbol
_atom_type_description
_atom_type_scat_dispersion_real
_atom_type_scat_dispersion_imag
_atom_type_scat_source
C C 0.0033 0.0016 'International Tables Vol C Tables 4.2.6.8 and 6.1.1.4'
H H 0.0000 0.0000 'International Tables Vol C Tables 4.2.6.8 and 6.1.1.4'
N N 0.0061 0.0033 'International Tables Vol C Tables 4.2.6.8 and 6.1.1.4'
Cl Cl 0.1484 0.1585 'International Tables Vol C Tables 4.2.6.8 and 6.1.1.4'
Cd Cd -0.8075 1.2024 'International Tables Vol C Tables 4.2.6.8 and 6.1.1.4'

loop_
_geom_angle_atom_site_label_1
_geom_angle_atom_site_label_2
_geom_angle_atom_site_label_3
_geom_angle
_geom_angle_site_symmetry_1
_geom_angle_site_symmetry_3
N1 C1 C2 110.7(8) . .
C1 C2 C3 113.5(7) . .
C4 C3 C2 108.2(7) . .
C4 C3 C6 112.8(8) . .
C2 C3 C6 112.2(8) . .
C5 C4 C3 112.5(8) . .
C4 C5 N1 109.9(7) . .
Cl2 Cd1 Cl3 177.60(9) . 3_565
Cl2 Cd1 Cl3 86.12(6) . .
Cl3 Cd1 Cl3 91.98(12) 3_565 .
Cl2 Cd1 Cl2 95.85(13) . 3_565
Cl3 Cd1 Cl2 85.85(6) 3_565 3_565
Cl3 Cd1 Cl2 172.78(13) . 3_565
Cl2 Cd1 Cl1 98.67(9) . .
Cl3 Cd1 Cl1 83.24(9) 3_565 .
Cl3 Cd1 Cl1 105.34(9) . .
Cl2 Cd1 Cl1 81.27(9) 3_565 .
Cl2 Cd1 Cl1 80.29(10) . 3_465
Cl3 Cd1 Cl1 97.99(9) 3_565 3_465
Cl3 Cd1 Cl1 81.86(9) . 3_465
Cl2 Cd1 Cl1 91.61(8) 3_565 3_465
Cl1 Cd1 Cl1 172.69(12) . 3_465
Cl2 Cd1 Cd1 49.76(7) . 3_465
Cl3 Cd1 Cd1 127.84(7) 3_565 3_465
Cl3 Cd1 Cd1 49.42(6) . 3_465
Cl2 Cd1 Cd1 127.64(7) 3_565 3_465
Cl1 Cd1 Cd1 133.87(4) . 3_465
Cl1 Cd1 Cd1 50.28(4) 3_465 3_465
Cl2 Cd1 Cd1 132.86(7) . 3_565
Cl3 Cd1 Cd1 49.51(7) 3_565 3_565
Cl3 Cd1 Cd1 132.78(6) . 3_565
Cl2 Cd1 Cd1 49.33(7) 3_565 3_565
Cl1 Cd1 Cd1 52.07(4) . 3_565
Cl1 Cd1 Cd1 123.77(4) 3_465 3_565
Cd1 Cd1 Cd1 174.04(3) 3_465 3_565
Cd1 Cl1 Cd1 77.65(5) . 3_565
Cd1 Cl2 Cd1 80.91(9) . 3_465
Cd1 Cl3 Cd1 81.06(9) 3_465 .
C1 N1 C5 112.9(7) . .

loop_
_geom_bond_atom_site_label_1
_geom_bond_atom_site_label_2
_geom_bond_distance
_geom_bond_site_symmetry_2
C1 N1 1.450(10) .
C1 C2 1.489(12) .
C2 C3 1.530(11) .
C3 C4 1.496(11) .
C3 C6 1.535(12) .
C4 C5 1.486(12) .
C5 N1 1.522(10) .
Cd1 Cl2 2.610(3) .
Cd1 Cl3 2.613(3) 3_565
Cd1 Cl3 2.616(3) .
Cd1 Cl2 2.627(3) 3_565
Cd1 Cl1 2.6756(18) .
Cd1 Cl1 2.7437(19) 3_465
Cd1 Cd1 3.3980(7) 3_465
Cd1 Cd1 3.3980(7) 3_565
Cl1 Cd1 2.7438(18) 3_565
Cl2 Cd1 2.627(3) 3_465
Cl3 Cd1 2.613(3) 3_465

loop_
_geom_hbond_atom_site_label_D
_geom_hbond_atom_site_label_H
_geom_hbond_atom_site_label_A
_geom_hbond_distance_DH
_geom_hbond_distance_HA
_geom_hbond_distance_DA
_geom_hbond_angle_DHA
_geom_hbond_site_symmetry_A
N1 H1D Cl3 0.89 2.91 3.630(8) 139.0 3_465
N1 H1C Cl1 0.89 2.53 3.392(8) 164.6 1_456
C5 H5B Cl2 0.97 2.89 3.605(11) 131.6 1_556
C1 H1B Cl2 0.97 2.82 3.644(10) 143.5 1_456
C1 H1A Cl1 0.97 2.88 3.803(13) 159.5 1_455
